data_7240826
loop_
_publ_author_name
'Mihaly, Joseph J.'
'Phillips, Alexis T.'
'Stewart, David J.'
'Marsh, Zachary M.'
'McCleese, Christopher L.'
'Haley, Joy E.'
'Zeller, Matthias'
'Grusenmeyer, Tod A.'
'Gray, Thomas G.'

_publ_section_title
;
 Synthesis and photophysics of gold(i) alkynyls bearing a
 benzothiazole-2,7-fluorenyl moiety: a comparative study analyzing
 influence of ancillary ligand, bridging moiety, and number of metal
 centers on photophysical properties.
;
_journal_issue 21
_journal_name_full 'Physical chemistry chemical physics : PCCP'
_journal_page_first 11915
_journal_page_last 11927
_journal_paper_doi 10.1039/d0cp01539c
_journal_volume 22
_journal_year 2020
_chemical_formula_sum 'C44 H53 Au N P S'
_chemical_formula_weight 855.87
_space_group_crystal_system triclinic
_space_group_IT_number 2
_space_group_name_Hall '-P 1'
_space_group_name_H-M_alt 'P -1'
_atom_sites_solution_hydrogens geom
_atom_sites_solution_primary direct
_atom_sites_solution_secondary difmap
_audit_creation_method SHELXL-2018/3
_audit_update_record
;
2019-09-13 deposited with the CCDC.	2020-05-14 downloaded from the CCDC.
;
_cell_angle_alpha 106.091(2)
_cell_angle_beta 98.004(2)
_cell_angle_gamma 106.3596(17)
_cell_formula_units_Z 2
_cell_length_a 10.5754(5)
_cell_length_b 14.0285(7)
_cell_length_c 14.1291(9)
_cell_measurement_reflns_used 7259
_cell_measurement_temperature 150(2)
_cell_measurement_theta_max 28.2920
_cell_measurement_theta_min 2.8556
_cell_volume 1878.03(18)
_computing_cell_refinement 'SAINT V8.37A (Bruker, 2016)'
_computing_data_collection 'Apex3 v2016.9-0 (Bruker, 2016)'
_computing_data_reduction 'SAINT V8.37A (Bruker, 2016)'
_computing_structure_refinement
;  
SHELXL-2018/3 (Sheldrick, 2015, 2018), 
SHELXLE Rev900 (H\"ubschle et al., 2011)
;
_computing_structure_solution 'SHELXS-97 (Sheldrick, 2008)'
_diffrn_ambient_temperature 150(2)
_diffrn_measured_fraction_theta_full 0.975
_diffrn_measured_fraction_theta_max 0.939
_diffrn_measurement_device_type 'Bruker AXS D8 Quest CMOS diffractometer'
_diffrn_measurement_method 'omega and phi scans'
_diffrn_radiation_monochromator 'Triumph curved graphite crystal'
_diffrn_radiation_type MoK\a
_diffrn_radiation_wavelength 0.71073
_diffrn_reflns_av_R_equivalents 0.0790
_diffrn_reflns_av_unetI/netI 0.0786
_diffrn_reflns_Laue_measured_fraction_full 0.975
_diffrn_reflns_Laue_measured_fraction_max 0.939
_diffrn_reflns_limit_h_max 14
_diffrn_reflns_limit_h_min -14
_diffrn_reflns_limit_k_max 18
_diffrn_reflns_limit_k_min -18
_diffrn_reflns_limit_l_max 18
_diffrn_reflns_limit_l_min -18
_diffrn_reflns_number 26102
_diffrn_reflns_point_group_measured_fraction_full 0.975
_diffrn_reflns_point_group_measured_fraction_max 0.939
_diffrn_reflns_theta_full 25.242
_diffrn_reflns_theta_max 28.296
_diffrn_reflns_theta_min 3.012
_diffrn_source 'sealed tube X-ray source'
_exptl_absorpt_coefficient_mu 4.047
_exptl_absorpt_correction_T_max 0.7457
_exptl_absorpt_correction_T_min 0.6316
_exptl_absorpt_correction_type multi-scan
_exptl_absorpt_process_details
;
 SADABS 2016/2: Krause, L., Herbst-Irmer, R., Sheldrick G.M. & Stalke D.,
 J. Appl. Cryst. 48 (2015) 3-10
;
_exptl_crystal_colour colourless
_exptl_crystal_density_diffrn 1.514
_exptl_crystal_description plate
_exptl_crystal_F_000 868
_exptl_crystal_size_max 0.090
_exptl_crystal_size_mid 0.080
_exptl_crystal_size_min 0.020
_refine_diff_density_max 1.947
_refine_diff_density_min -0.989
_refine_diff_density_rms 0.144
_refine_ls_extinction_method none
_refine_ls_goodness_of_fit_ref 1.040
_refine_ls_hydrogen_treatment constr
_refine_ls_matrix_type full
_refine_ls_number_parameters 435
_refine_ls_number_reflns 8750
_refine_ls_number_restraints 0
_refine_ls_restrained_S_all 1.040
_refine_ls_R_factor_all 0.0550
_refine_ls_R_factor_gt 0.0340
_refine_ls_shift/su_max 0.001
_refine_ls_shift/su_mean 0.000
_refine_ls_structure_factor_coef Fsqd
_refine_ls_weighting_details 'w=1/[\s^2^(Fo^2^)+(0.0242P)^2^+0.4044P] where P=(Fo^2^+2Fc^2^)/3'
_refine_ls_weighting_scheme calc
_refine_ls_wR_factor_gt 0.0686
_refine_ls_wR_factor_ref 0.0737
_reflns_Friedel_coverage 0.000
_reflns_number_gt 7004
_reflns_number_total 8750
_reflns_threshold_expression 'I > 2\s(I)'
_cod_data_source_file d0cp01539c2.cif
_cod_data_source_block jjm_1_145_0m
_cod_database_code 7240826
_shelx_shelxl_version_number 2018/3
_shelx_space_group_comment
;
The symmetry employed for this shelxl refinement is uniquely defined
by the following loop, which should always be used as a source of
symmetry information in preference to the above space-group names.
They are only intended as comments.
;
_shelx_estimated_absorpt_t_min 0.712
_shelx_estimated_absorpt_t_max 0.923

loop_
_space_group_symop_operation_xyz
'x, y, z'
'-x, -y, -z'

loop_
_atom_site_label
_atom_site_type_symbol
_atom_site_fract_x
_atom_site_fract_y
_atom_site_fract_z
_atom_site_U_iso_or_equiv
_atom_site_adp_type
_atom_site_occupancy
_atom_site_site_symmetry_order
_atom_site_calc_flag
_atom_site_refinement_flags_posn
_atom_site_refinement_flags_adp
_atom_site_refinement_flags_occupancy
_atom_site_disorder_assembly
_atom_site_disorder_group
C1 C 0.5317(3) -0.1753(3) 0.0397(3) 0.0180(8) Uani 1 1 d . . . . .
H1 H 0.478337 -0.131356 0.022267 0.022 Uiso 1 1 calc R U . . .
C2 C 0.5539(4) -0.1516(3) 0.1550(3) 0.0238(9) Uani 1 1 d . . . . .
H2A H 0.610994 -0.190487 0.176536 0.029 Uiso 1 1 calc R U . . .
H2AB H 0.602506 -0.075354 0.190290 0.029 Uiso 1 1 calc R U . . .
C3 C 0.4188(4) -0.1837(3) 0.1851(3) 0.0289(10) Uani 1 1 d . . . . .
H3A H 0.436686 -0.173203 0.258540 0.035 Uiso 1 1 calc R U . . .
H3AB H 0.367679 -0.137484 0.172425 0.035 Uiso 1 1 calc R U . . .
C4 C 0.3329(4) -0.2976(3) 0.1269(4) 0.0283(10) Uani 1 1 d . . . . .
H4A H 0.244514 -0.313499 0.145892 0.034 Uiso 1 1 calc R U . . .
H4AB H 0.379082 -0.344671 0.144984 0.034 Uiso 1 1 calc R U . . .
C5 C 0.3095(4) -0.3180(3) 0.0135(4) 0.0267(10) Uani 1 1 d . . . . .
H5A H 0.256571 -0.275188 -0.005235 0.032 Uiso 1 1 calc R U . . .
H5AB H 0.256171 -0.393165 -0.023201 0.032 Uiso 1 1 calc R U . . .
C6 C 0.4447(4) -0.2901(3) -0.0184(3) 0.0219(9) Uani 1 1 d . . . . .
H6A H 0.494448 -0.336901 -0.004829 0.026 Uiso 1 1 calc R U . . .
H6AB H 0.426693 -0.301684 -0.092081 0.026 Uiso 1 1 calc R U . . .
C7 C 0.7834(4) -0.2219(3) 0.0260(3) 0.0191(8) Uani 1 1 d . . . . .
H7 H 0.750336 -0.246186 0.081111 0.023 Uiso 1 1 calc R U . . .
C8 C 0.7491(4) -0.3230(3) -0.0665(3) 0.0221(9) Uani 1 1 d . . . . .
H8A H 0.649517 -0.357862 -0.089434 0.027 Uiso 1 1 calc R U . . .
H8AB H 0.782907 -0.304126 -0.123082 0.027 Uiso 1 1 calc R U . . .
C9 C 0.8139(4) -0.3982(3) -0.0383(4) 0.0266(10) Uani 1 1 d . . . . .
H9A H 0.774637 -0.421185 0.014619 0.032 Uiso 1 1 calc R U . . .
H9AB H 0.793400 -0.461502 -0.098535 0.032 Uiso 1 1 calc R U . . .
C10 C 0.9661(4) -0.3467(3) 0.0005(4) 0.0308(10) Uani 1 1 d . . . . .
H10A H 1.006485 -0.330356 -0.054732 0.037 Uiso 1 1 calc R U . . .
H10B H 1.004717 -0.396321 0.021539 0.037 Uiso 1 1 calc R U . . .
C11 C 1.0022(4) -0.2459(3) 0.0899(4) 0.0307(10) Uani 1 1 d . . . . .
H11A H 1.101966 -0.211526 0.110347 0.037 Uiso 1 1 calc R U . . .
H11B H 0.971961 -0.263698 0.148000 0.037 Uiso 1 1 calc R U . . .
C12 C 0.9372(4) -0.1690(3) 0.0652(3) 0.0255(9) Uani 1 1 d . . . . .
H12A H 0.975994 -0.143831 0.013151 0.031 Uiso 1 1 calc R U . . .
H12B H 0.957489 -0.107230 0.126824 0.031 Uiso 1 1 calc R U . . .
C13 C 0.6606(4) -0.1487(3) -0.1296(3) 0.0187(8) Uani 1 1 d . . . . .
H13 H 0.614523 -0.225633 -0.167741 0.022 Uiso 1 1 calc R U . . .
C14 C 0.5671(4) -0.0891(3) -0.1567(3) 0.0271(9) Uani 1 1 d . . . . .
H14A H 0.478315 -0.117867 -0.141552 0.033 Uiso 1 1 calc R U . . .
H14B H 0.607514 -0.013780 -0.114483 0.033 Uiso 1 1 calc R U . . .
C15 C 0.5461(4) -0.0988(4) -0.2674(4) 0.0327(11) Uani 1 1 d . . . . .
H15A H 0.491399 -0.055090 -0.280807 0.039 Uiso 1 1 calc R U . . .
H15B H 0.493885 -0.172997 -0.308947 0.039 Uiso 1 1 calc R U . . .
C16 C 0.6792(5) -0.0646(4) -0.3003(4) 0.0377(11) Uani 1 1 d . . . . .
H16A H 0.659449 -0.078415 -0.374335 0.045 Uiso 1 1 calc R U . . .
H16B H 0.726411 0.011965 -0.265926 0.045 Uiso 1 1 calc R U . . .
C17 C 0.7692(4) -0.1243(4) -0.2736(4) 0.0310(10) Uani 1 1 d . . . . .
H17A H 0.856955 -0.098290 -0.291151 0.037 Uiso 1 1 calc R U . . .
H17B H 0.725979 -0.199976 -0.314002 0.037 Uiso 1 1 calc R U . . .
C18 C 0.7944(4) -0.1115(3) -0.1616(4) 0.0266(9) Uani 1 1 d . . . . .
H18A H 0.843778 -0.036505 -0.121274 0.032 Uiso 1 1 calc R U . . .
H18B H 0.852054 -0.152877 -0.147113 0.032 Uiso 1 1 calc R U . . .
C19 C 0.8569(4) 0.2005(3) 0.1767(3) 0.0210(8) Uani 1 1 d . . . . .
C20 C 0.8759(4) 0.2922(3) 0.2171(3) 0.0223(8) Uani 1 1 d . . . . .
C21 C 0.8973(4) 0.4032(3) 0.2564(3) 0.0210(8) Uani 1 1 d . . . . .
C22 C 1.0184(4) 0.4768(3) 0.2561(3) 0.0209(8) Uani 1 1 d . . . . .
H22 H 1.089381 0.453054 0.236070 0.025 Uiso 1 1 calc R U . . .
C23 C 1.0365(4) 0.5829(3) 0.2843(3) 0.0202(8) Uani 1 1 d . . . . .
H23 H 1.118936 0.632010 0.283543 0.024 Uiso 1 1 calc R U . . .
C24 C 0.9323(4) 0.6168(3) 0.3138(3) 0.0178(8) Uani 1 1 d . . . . .
C25 C 0.8124(4) 0.5448(3) 0.3182(3) 0.0174(8) Uani 1 1 d . . . . .
C26 C 0.7941(4) 0.4397(3) 0.2898(3) 0.0195(8) Uani 1 1 d . . . . .
H26 H 0.712395 0.391243 0.292589 0.023 Uiso 1 1 calc R U . . .
C27 C 0.7143(4) 0.6013(3) 0.3533(3) 0.0190(8) Uani 1 1 d . . . . .
C28 C 0.5795(4) 0.5582(3) 0.2704(3) 0.0222(9) Uani 1 1 d . . . . .
H28A H 0.531912 0.484225 0.264039 0.027 Uiso 1 1 calc R U . . .
H28B H 0.520615 0.599520 0.292865 0.027 Uiso 1 1 calc R U . . .
C29 C 0.5981(4) 0.5623(3) 0.1665(3) 0.0258(9) Uani 1 1 d . . . . .
H29A H 0.652076 0.518500 0.141771 0.039 Uiso 1 1 calc R U . . .
H29B H 0.645046 0.635271 0.171808 0.039 Uiso 1 1 calc R U . . .
H29C H 0.509181 0.535864 0.119163 0.039 Uiso 1 1 calc R U . . .
C30 C 0.6822(4) 0.5904(3) 0.4531(3) 0.0251(9) Uani 1 1 d . . . . .
H30A H 0.625502 0.633873 0.474867 0.030 Uiso 1 1 calc R U . . .
H30B H 0.627964 0.516062 0.440523 0.030 Uiso 1 1 calc R U . . .
C31 C 0.8061(4) 0.6229(3) 0.5396(4) 0.0311(10) Uani 1 1 d . . . . .
H31A H 0.863979 0.581109 0.518817 0.047 Uiso 1 1 calc R U . . .
H31B H 0.776679 0.610529 0.599250 0.047 Uiso 1 1 calc R U . . .
H31C H 0.857303 0.697818 0.556351 0.047 Uiso 1 1 calc R U . . .
C32 C 0.9214(3) 0.7224(3) 0.3426(3) 0.0161(7) Uani 1 1 d . . . . .
C33 C 1.0104(4) 0.8179(3) 0.3449(3) 0.0179(8) Uani 1 1 d . . . . .
H33 H 1.096805 0.822673 0.330896 0.021 Uiso 1 1 calc R U . . .
C34 C 0.9701(3) 0.9057(3) 0.3681(3) 0.0163(8) Uani 1 1 d . . . . .
H34 H 1.029468 0.971224 0.369321 0.020 Uiso 1 1 calc R U . . .
C35 C 0.8432(4) 0.8995(3) 0.3898(3) 0.0178(8) Uani 1 1 d . . . . .
C36 C 0.7558(4) 0.8042(3) 0.3894(3) 0.0179(8) Uani 1 1 d . . . . .
H36 H 0.670750 0.800075 0.405715 0.021 Uiso 1 1 calc R U . . .
C37 C 0.7943(4) 0.7148(3) 0.3648(3) 0.0174(8) Uani 1 1 d . . . . .
C38 C 0.8040(3) 0.9943(3) 0.4139(3) 0.0170(8) Uani 1 1 d . . . . .
C39 C 0.6999(4) 1.1056(3) 0.4751(3) 0.0175(8) Uani 1 1 d . . . . .
C40 C 0.6120(4) 1.1448(3) 0.5268(3) 0.0240(9) Uani 1 1 d . . . . .
H40 H 0.549436 1.101846 0.552839 0.029 Uiso 1 1 calc R U . . .
C41 C 0.6182(4) 1.2478(3) 0.5392(4) 0.0286(10) Uani 1 1 d . . . . .
H41 H 0.560063 1.276036 0.574864 0.034 Uiso 1 1 calc R U . . .
C42 C 0.7085(4) 1.3100(3) 0.4999(4) 0.0267(10) Uani 1 1 d . . . . .
H42 H 0.710044 1.379991 0.508712 0.032 Uiso 1 1 calc R U . . .
C43 C 0.7962(4) 1.2729(3) 0.4483(3) 0.0234(9) Uani 1 1 d . . . . .
H43 H 0.857760 1.315839 0.421554 0.028 Uiso 1 1 calc R U . . .
C44 C 0.7906(4) 1.1706(3) 0.4372(3) 0.0189(8) Uani 1 1 d . . . . .
Au1 Au 0.79545(2) 0.04538(2) 0.10037(2) 0.01988(5) Uani 1 1 d . . . . .
N1 N 0.7087(3) 1.0054(2) 0.4603(3) 0.0185(7) Uani 1 1 d . . . . .
P1 P 0.69586(9) -0.12953(7) 0.00693(8) 0.0172(2) Uani 1 1 d . . . . .
S1 S 0.88826(9) 1.10207(7) 0.37975(8) 0.0207(2) Uani 1 1 d . . . . .

loop_
_atom_site_aniso_label
_atom_site_aniso_U_11
_atom_site_aniso_U_22
_atom_site_aniso_U_33
_atom_site_aniso_U_23
_atom_site_aniso_U_13
_atom_site_aniso_U_12
C1 0.0191(17) 0.0200(19) 0.019(2) 0.0087(15) 0.0081(16) 0.0086(15)
C2 0.026(2) 0.024(2) 0.022(2) 0.0070(17) 0.0100(17) 0.0062(17)
C3 0.036(2) 0.038(2) 0.021(2) 0.0116(19) 0.0160(19) 0.018(2)
C4 0.027(2) 0.031(2) 0.040(3) 0.023(2) 0.016(2) 0.0142(18)
C5 0.0182(18) 0.026(2) 0.037(3) 0.0094(19) 0.0114(18) 0.0077(16)
C6 0.0182(18) 0.022(2) 0.022(2) 0.0018(16) 0.0075(16) 0.0056(16)
C7 0.0219(18) 0.0132(18) 0.023(2) 0.0043(15) 0.0083(16) 0.0072(15)
C8 0.0195(18) 0.0169(19) 0.026(2) 0.0022(16) 0.0043(17) 0.0047(15)
C9 0.034(2) 0.019(2) 0.033(3) 0.0100(18) 0.018(2) 0.0118(18)
C10 0.033(2) 0.034(2) 0.032(3) 0.009(2) 0.013(2) 0.021(2)
C11 0.028(2) 0.040(3) 0.026(3) 0.006(2) 0.0054(19) 0.018(2)
C12 0.025(2) 0.024(2) 0.025(2) 0.0019(17) 0.0084(18) 0.0092(17)
C13 0.0179(17) 0.0151(18) 0.021(2) 0.0062(15) 0.0060(16) 0.0022(14)
C14 0.0231(19) 0.032(2) 0.025(3) 0.0069(19) 0.0083(18) 0.0095(18)
C15 0.036(2) 0.033(2) 0.027(3) 0.004(2) 0.006(2) 0.015(2)
C16 0.056(3) 0.047(3) 0.027(3) 0.025(2) 0.023(2) 0.023(2)
C17 0.036(2) 0.032(2) 0.030(3) 0.013(2) 0.018(2) 0.0119(19)
C18 0.0214(19) 0.028(2) 0.031(3) 0.0118(19) 0.0122(18) 0.0050(17)
C19 0.030(2) 0.0191(19) 0.015(2) 0.0048(15) 0.0083(17) 0.0098(16)
C20 0.028(2) 0.019(2) 0.022(2) 0.0061(16) 0.0062(17) 0.0099(16)
C21 0.0270(19) 0.0171(19) 0.019(2) 0.0042(15) 0.0036(17) 0.0095(16)
C22 0.0247(19) 0.023(2) 0.018(2) 0.0061(16) 0.0055(16) 0.0118(16)
C23 0.0213(18) 0.0144(18) 0.021(2) 0.0031(15) 0.0049(16) 0.0028(15)
C24 0.0210(18) 0.0152(18) 0.016(2) 0.0025(15) 0.0042(16) 0.0074(15)
C25 0.0205(17) 0.0156(18) 0.017(2) 0.0042(15) 0.0055(15) 0.0076(15)
C26 0.0232(18) 0.0128(18) 0.020(2) 0.0041(15) 0.0048(16) 0.0040(15)
C27 0.0204(17) 0.0100(17) 0.028(2) 0.0059(15) 0.0105(17) 0.0044(14)
C28 0.0166(17) 0.0150(19) 0.032(3) 0.0049(16) 0.0047(17) 0.0035(15)
C29 0.027(2) 0.021(2) 0.029(3) 0.0091(18) 0.0032(18) 0.0071(17)
C30 0.031(2) 0.019(2) 0.031(3) 0.0117(17) 0.0157(19) 0.0093(17)
C31 0.044(2) 0.027(2) 0.024(3) 0.0097(19) 0.011(2) 0.013(2)
C32 0.0208(17) 0.0159(18) 0.012(2) 0.0029(15) 0.0049(15) 0.0082(15)
C33 0.0184(17) 0.0161(18) 0.014(2) 0.0010(15) 0.0024(15) 0.0037(15)
C34 0.0198(17) 0.0080(16) 0.017(2) 0.0022(14) 0.0056(16) 0.0004(14)
C35 0.0229(18) 0.0132(18) 0.014(2) 0.0007(14) 0.0047(16) 0.0049(15)
C36 0.0193(17) 0.0148(18) 0.018(2) 0.0032(15) 0.0057(16) 0.0054(15)
C37 0.0193(17) 0.0106(17) 0.022(2) 0.0048(15) 0.0066(16) 0.0038(14)
C38 0.0187(17) 0.0120(17) 0.017(2) 0.0036(14) 0.0009(15) 0.0028(14)
C39 0.0198(17) 0.0163(18) 0.017(2) 0.0048(15) 0.0052(16) 0.0068(15)
C40 0.0219(19) 0.025(2) 0.024(2) 0.0073(17) 0.0078(17) 0.0062(16)
C41 0.027(2) 0.020(2) 0.036(3) 0.0013(18) 0.0118(19) 0.0092(17)
C42 0.029(2) 0.015(2) 0.033(3) 0.0022(17) 0.0034(19) 0.0103(17)
C43 0.028(2) 0.0140(19) 0.026(2) 0.0083(16) 0.0031(18) 0.0052(16)
C44 0.0201(18) 0.0170(19) 0.020(2) 0.0081(16) 0.0029(16) 0.0053(15)
Au1 0.02314(8) 0.01316(8) 0.02206(9) 0.00319(6) 0.00701(6) 0.00601(6)
N1 0.0195(15) 0.0125(15) 0.0214(19) 0.0049(13) 0.0035(13) 0.0032(12)
P1 0.0182(4) 0.0138(5) 0.0196(6) 0.0039(4) 0.0068(4) 0.0059(4)
S1 0.0259(5) 0.0163(5) 0.0245(6) 0.0091(4) 0.0117(4) 0.0090(4)

loop_
_atom_type_symbol
_atom_type_description
_atom_type_scat_dispersion_real
_atom_type_scat_dispersion_imag
_atom_type_scat_source
C C 0.0033 0.0016 'International Tables Vol C Tables 4.2.6.8 and 6.1.1.4'
H H 0.0000 0.0000 'International Tables Vol C Tables 4.2.6.8 and 6.1.1.4'
Au Au -2.0133 8.8022 'International Tables Vol C Tables 4.2.6.8 and 6.1.1.4'
N N 0.0061 0.0033 'International Tables Vol C Tables 4.2.6.8 and 6.1.1.4'
P P 0.1023 0.0942 'International Tables Vol C Tables 4.2.6.8 and 6.1.1.4'
S S 0.1246 0.1234 'International Tables Vol C Tables 4.2.6.8 and 6.1.1.4'

loop_
_geom_angle_atom_site_label_1
_geom_angle_atom_site_label_2
_geom_angle_atom_site_label_3
_geom_angle
_geom_angle_site_symmetry_1
_geom_angle_site_symmetry_3
_geom_angle_publ_flag
C6 C1 C2 111.4(3) . . ?
C6 C1 P1 115.6(2) . . ?
C2 C1 P1 109.8(3) . . ?
C6 C1 H1 106.5 . . ?
C2 C1 H1 106.5 . . ?
P1 C1 H1 106.5 . . ?
C3 C2 C1 111.0(3) . . ?
C3 C2 H2A 109.4 . . ?
C1 C2 H2A 109.4 . . ?
C3 C2 H2AB 109.4 . . ?
C1 C2 H2AB 109.4 . . ?
H2A C2 H2AB 108.0 . . ?
C4 C3 C2 112.5(3) . . ?
C4 C3 H3A 109.1 . . ?
C2 C3 H3A 109.1 . . ?
C4 C3 H3AB 109.1 . . ?
C2 C3 H3AB 109.1 . . ?
H3A C3 H3AB 107.8 . . ?
C3 C4 C5 110.5(4) . . ?
C3 C4 H4A 109.5 . . ?
C5 C4 H4A 109.5 . . ?
C3 C4 H4AB 109.5 . . ?
C5 C4 H4AB 109.5 . . ?
H4A C4 H4AB 108.1 . . ?
C4 C5 C6 111.1(3) . . ?
C4 C5 H5A 109.4 . . ?
C6 C5 H5A 109.4 . . ?
C4 C5 H5AB 109.4 . . ?
C6 C5 H5AB 109.4 . . ?
H5A C5 H5AB 108.0 . . ?
C1 C6 C5 110.7(3) . . ?
C1 C6 H6A 109.5 . . ?
C5 C6 H6A 109.5 . . ?
C1 C6 H6AB 109.5 . . ?
C5 C6 H6AB 109.5 . . ?
H6A C6 H6AB 108.1 . . ?
C12 C7 C8 110.5(3) . . ?
C12 C7 P1 113.0(3) . . ?
C8 C7 P1 114.9(3) . . ?
C12 C7 H7 105.9 . . ?
C8 C7 H7 105.9 . . ?
P1 C7 H7 105.9 . . ?
C9 C8 C7 110.2(4) . . ?
C9 C8 H8A 109.6 . . ?
C7 C8 H8A 109.6 . . ?
C9 C8 H8AB 109.6 . . ?
C7 C8 H8AB 109.6 . . ?
H8A C8 H8AB 108.1 . . ?
C10 C9 C8 111.3(3) . . ?
C10 C9 H9A 109.4 . . ?
C8 C9 H9A 109.4 . . ?
C10 C9 H9AB 109.4 . . ?
C8 C9 H9AB 109.4 . . ?
H9A C9 H9AB 108.0 . . ?
C9 C10 C11 111.1(3) . . ?
C9 C10 H10A 109.4 . . ?
C11 C10 H10A 109.4 . . ?
C9 C10 H10B 109.4 . . ?
C11 C10 H10B 109.4 . . ?
H10A C10 H10B 108.0 . . ?
C10 C11 C12 112.3(4) . . ?
C10 C11 H11A 109.1 . . ?
C12 C11 H11A 109.1 . . ?
C10 C11 H11B 109.1 . . ?
C12 C11 H11B 109.1 . . ?
H11A C11 H11B 107.9 . . ?
C11 C12 C7 110.7(3) . . ?
C11 C12 H12A 109.5 . . ?
C7 C12 H12A 109.5 . . ?
C11 C12 H12B 109.5 . . ?
C7 C12 H12B 109.5 . . ?
H12A C12 H12B 108.1 . . ?
C14 C13 C18 109.9(3) . . ?
C14 C13 P1 111.3(3) . . ?
C18 C13 P1 110.0(3) . . ?
C14 C13 H13 108.6 . . ?
C18 C13 H13 108.6 . . ?
P1 C13 H13 108.6 . . ?
C15 C14 C13 111.2(3) . . ?
C15 C14 H14A 109.4 . . ?
C13 C14 H14A 109.4 . . ?
C15 C14 H14B 109.4 . . ?
C13 C14 H14B 109.4 . . ?
H14A C14 H14B 108.0 . . ?
C14 C15 C16 113.3(4) . . ?
C14 C15 H15A 108.9 . . ?
C16 C15 H15A 108.9 . . ?
C14 C15 H15B 108.9 . . ?
C16 C15 H15B 108.9 . . ?
H15A C15 H15B 107.7 . . ?
C17 C16 C15 110.1(4) . . ?
C17 C16 H16A 109.6 . . ?
C15 C16 H16A 109.6 . . ?
C17 C16 H16B 109.6 . . ?
C15 C16 H16B 109.6 . . ?
H16A C16 H16B 108.2 . . ?
C16 C17 C18 111.5(4) . . ?
C16 C17 H17A 109.3 . . ?
C18 C17 H17A 109.3 . . ?
C16 C17 H17B 109.3 . . ?
C18 C17 H17B 109.3 . . ?
H17A C17 H17B 108.0 . . ?
C17 C18 C13 111.5(3) . . ?
C17 C18 H18A 109.3 . . ?
C13 C18 H18A 109.3 . . ?
C17 C18 H18B 109.3 . . ?
C13 C18 H18B 109.3 . . ?
H18A C18 H18B 108.0 . . ?
C20 C19 Au1 171.1(4) . . ?
C19 C20 C21 174.7(5) . . ?
C22 C21 C26 118.9(3) . . ?
C22 C21 C20 120.1(3) . . ?
C26 C21 C20 120.9(3) . . ?
C23 C22 C21 121.3(3) . . ?
C23 C22 H22 119.3 . . ?
C21 C22 H22 119.3 . . ?
C22 C23 C24 118.9(3) . . ?
C22 C23 H23 120.6 . . ?
C24 C23 H23 120.6 . . ?
C23 C24 C25 120.6(3) . . ?
C23 C24 C32 130.5(3) . . ?
C25 C24 C32 109.0(3) . . ?
C26 C25 C24 120.6(3) . . ?
C26 C25 C27 128.8(3) . . ?
C24 C25 C27 110.6(3) . . ?
C25 C26 C21 119.7(3) . . ?
C25 C26 H26 120.2 . . ?
C21 C26 H26 120.2 . . ?
C37 C27 C25 101.1(3) . . ?
C37 C27 C30 112.2(3) . . ?
C25 C27 C30 112.6(3) . . ?
C37 C27 C28 111.2(3) . . ?
C25 C27 C28 110.4(3) . . ?
C30 C27 C28 109.2(3) . . ?
C29 C28 C27 114.3(3) . . ?
C29 C28 H28A 108.7 . . ?
C27 C28 H28A 108.7 . . ?
C29 C28 H28B 108.7 . . ?
C27 C28 H28B 108.7 . . ?
H28A C28 H28B 107.6 . . ?
C28 C29 H29A 109.5 . . ?
C28 C29 H29B 109.5 . . ?
H29A C29 H29B 109.5 . . ?
C28 C29 H29C 109.5 . . ?
H29A C29 H29C 109.5 . . ?
H29B C29 H29C 109.5 . . ?
C31 C30 C27 114.9(3) . . ?
C31 C30 H30A 108.5 . . ?
C27 C30 H30A 108.5 . . ?
C31 C30 H30B 108.5 . . ?
C27 C30 H30B 108.5 . . ?
H30A C30 H30B 107.5 . . ?
C30 C31 H31A 109.5 . . ?
C30 C31 H31B 109.5 . . ?
H31A C31 H31B 109.5 . . ?
C30 C31 H31C 109.5 . . ?
H31A C31 H31C 109.5 . . ?
H31B C31 H31C 109.5 . . ?
C33 C32 C37 121.2(3) . . ?
C33 C32 C24 130.4(3) . . ?
C37 C32 C24 108.3(3) . . ?
C34 C33 C32 118.5(3) . . ?
C34 C33 H33 120.7 . . ?
C32 C33 H33 120.7 . . ?
C33 C34 C35 121.1(3) . . ?
C33 C34 H34 119.4 . . ?
C35 C34 H34 119.4 . . ?
C36 C35 C34 120.0(3) . . ?
C36 C35 C38 120.5(3) . . ?
C34 C35 C38 119.5(3) . . ?
C35 C36 C37 119.5(3) . . ?
C35 C36 H36 120.3 . . ?
C37 C36 H36 120.3 . . ?
C36 C37 C32 119.7(3) . . ?
C36 C37 C27 129.3(3) . . ?
C32 C37 C27 110.9(3) . . ?
N1 C38 C35 124.2(3) . . ?
N1 C38 S1 115.9(3) . . ?
C35 C38 S1 119.9(3) . . ?
N1 C39 C40 124.8(4) . . ?
N1 C39 C44 115.7(3) . . ?
C40 C39 C44 119.4(3) . . ?
C41 C40 C39 118.5(4) . . ?
C41 C40 H40 120.7 . . ?
C39 C40 H40 120.7 . . ?
C42 C41 C40 120.7(4) . . ?
C42 C41 H41 119.7 . . ?
C40 C41 H41 119.7 . . ?
C43 C42 C41 121.8(4) . . ?
C43 C42 H42 119.1 . . ?
C41 C42 H42 119.1 . . ?
C44 C43 C42 117.2(4) . . ?
C44 C43 H43 121.4 . . ?
C42 C43 H43 121.4 . . ?
C43 C44 C39 122.4(3) . . ?
C43 C44 S1 128.6(3) . . ?
C39 C44 S1 109.0(3) . . ?
C19 Au1 P1 171.87(11) . . ?
C38 N1 C39 110.1(3) . . ?
C13 P1 C1 107.55(17) . . ?
C13 P1 C7 106.96(17) . . ?
C1 P1 C7 105.28(17) . . ?
C13 P1 Au1 110.89(12) . . ?
C1 P1 Au1 106.96(12) . . ?
C7 P1 Au1 118.61(13) . . ?
C44 S1 C38 89.21(17) . . ?

loop_
_geom_bond_atom_site_label_1
_geom_bond_atom_site_label_2
_geom_bond_distance
_geom_bond_site_symmetry_2
_geom_bond_publ_flag
C1 C6 1.529(5) . ?
C1 C2 1.540(6) . ?
C1 P1 1.844(4) . ?
C1 H1 1.0000 . ?
C2 C3 1.529(5) . ?
C2 H2A 0.9900 . ?
C2 H2AB 0.9900 . ?
C3 C4 1.517(6) . ?
C3 H3A 0.9900 . ?
C3 H3AB 0.9900 . ?
C4 C5 1.519(7) . ?
C4 H4A 0.9900 . ?
C4 H4AB 0.9900 . ?
C5 C6 1.537(5) . ?
C5 H5A 0.9900 . ?
C5 H5AB 0.9900 . ?
C6 H6A 0.9900 . ?
C6 H6AB 0.9900 . ?
C7 C12 1.531(5) . ?
C7 C8 1.550(5) . ?
C7 P1 1.847(4) . ?
C7 H7 1.0000 . ?
C8 C9 1.518(5) . ?
C8 H8A 0.9900 . ?
C8 H8AB 0.9900 . ?
C9 C10 1.515(6) . ?
C9 H9A 0.9900 . ?
C9 H9AB 0.9900 . ?
C10 C11 1.522(6) . ?
C10 H10A 0.9900 . ?
C10 H10B 0.9900 . ?
C11 C12 1.522(6) . ?
C11 H11A 0.9900 . ?
C11 H11B 0.9900 . ?
C12 H12A 0.9900 . ?
C12 H12B 0.9900 . ?
C13 C14 1.537(5) . ?
C13 C18 1.540(5) . ?
C13 P1 1.841(4) . ?
C13 H13 1.0000 . ?
C14 C15 1.511(7) . ?
C14 H14A 0.9900 . ?
C14 H14B 0.9900 . ?
C15 C16 1.534(6) . ?
C15 H15A 0.9900 . ?
C15 H15B 0.9900 . ?
C16 C17 1.508(6) . ?
C16 H16A 0.9900 . ?
C16 H16B 0.9900 . ?
C17 C18 1.518(7) . ?
C17 H17A 0.9900 . ?
C17 H17B 0.9900 . ?
C18 H18A 0.9900 . ?
C18 H18B 0.9900 . ?
C19 C20 1.198(5) . ?
C19 Au1 2.007(4) . ?
C20 C21 1.439(5) . ?
C21 C22 1.402(5) . ?
C21 C26 1.415(5) . ?
C22 C23 1.379(5) . ?
C22 H22 0.9500 . ?
C23 C24 1.389(5) . ?
C23 H23 0.9500 . ?
C24 C25 1.402(5) . ?
C24 C32 1.465(5) . ?
C25 C26 1.365(5) . ?
C25 C27 1.530(4) . ?
C26 H26 0.9500 . ?
C27 C37 1.529(5) . ?
C27 C30 1.533(6) . ?
C27 C28 1.558(6) . ?
C28 C29 1.522(6) . ?
C28 H28A 0.9900 . ?
C28 H28B 0.9900 . ?
C29 H29A 0.9800 . ?
C29 H29B 0.9800 . ?
C29 H29C 0.9800 . ?
C30 C31 1.525(6) . ?
C30 H30A 0.9900 . ?
C30 H30B 0.9900 . ?
C31 H31A 0.9800 . ?
C31 H31B 0.9800 . ?
C31 H31C 0.9800 . ?
C32 C33 1.392(5) . ?
C32 C37 1.404(5) . ?
C33 C34 1.384(5) . ?
C33 H33 0.9500 . ?
C34 C35 1.403(5) . ?
C34 H34 0.9500 . ?
C35 C36 1.393(5) . ?
C35 C38 1.468(5) . ?
C36 C37 1.393(5) . ?
C36 H36 0.9500 . ?
C38 N1 1.299(4) . ?
C38 S1 1.754(4) . ?
C39 N1 1.395(4) . ?
C39 C40 1.398(5) . ?
C39 C44 1.400(5) . ?
C40 C41 1.388(6) . ?
C40 H40 0.9500 . ?
C41 C42 1.388(6) . ?
C41 H41 0.9500 . ?
C42 C43 1.384(5) . ?
C42 H42 0.9500 . ?
C43 C44 1.383(5) . ?
C43 H43 0.9500 . ?
C44 S1 1.735(4) . ?
Au1 P1 2.2878(9) . ?

loop_
_geom_torsion_atom_site_label_1
_geom_torsion_atom_site_label_2
_geom_torsion_atom_site_label_3
_geom_torsion_atom_site_label_4
_geom_torsion
_geom_torsion_site_symmetry_1
_geom_torsion_site_symmetry_2
_geom_torsion_site_symmetry_3
_geom_torsion_site_symmetry_4
_geom_torsion_publ_flag
C6 C1 C2 C3 -53.4(4) . . . . ?
P1 C1 C2 C3 177.2(3) . . . . ?
C1 C2 C3 C4 54.0(5) . . . . ?
C2 C3 C4 C5 -55.9(5) . . . . ?
C3 C4 C5 C6 57.0(4) . . . . ?
C2 C1 C6 C5 55.2(4) . . . . ?
P1 C1 C6 C5 -178.6(3) . . . . ?
C4 C5 C6 C1 -57.2(5) . . . . ?
C12 C7 C8 C9 57.1(4) . . . . ?
P1 C7 C8 C9 -173.6(3) . . . . ?
C7 C8 C9 C10 -57.4(4) . . . . ?
C8 C9 C10 C11 56.1(5) . . . . ?
C9 C10 C11 C12 -54.8(5) . . . . ?
C10 C11 C12 C7 54.8(5) . . . . ?
C8 C7 C12 C11 -55.6(5) . . . . ?
P1 C7 C12 C11 174.1(3) . . . . ?
C18 C13 C14 C15 54.0(5) . . . . ?
P1 C13 C14 C15 176.1(3) . . . . ?
C13 C14 C15 C16 -54.3(5) . . . . ?
C14 C15 C16 C17 54.4(5) . . . . ?
C15 C16 C17 C18 -55.4(5) . . . . ?
C16 C17 C18 C13 57.8(5) . . . . ?
C14 C13 C18 C17 -56.1(4) . . . . ?
P1 C13 C18 C17 -178.9(3) . . . . ?
C26 C21 C22 C23 -2.3(6) . . . . ?
C20 C21 C22 C23 173.8(4) . . . . ?
C21 C22 C23 C24 0.3(6) . . . . ?
C22 C23 C24 C25 2.2(6) . . . . ?
C22 C23 C24 C32 -176.9(4) . . . . ?
C23 C24 C25 C26 -2.5(6) . . . . ?
C32 C24 C25 C26 176.7(4) . . . . ?
C23 C24 C25 C27 179.6(4) . . . . ?
C32 C24 C25 C27 -1.2(5) . . . . ?
C24 C25 C26 C21 0.4(6) . . . . ?
C27 C25 C26 C21 177.9(4) . . . . ?
C22 C21 C26 C25 2.0(6) . . . . ?
C20 C21 C26 C25 -174.1(4) . . . . ?
C26 C25 C27 C37 -176.0(4) . . . . ?
C24 C25 C27 C37 1.7(4) . . . . ?
C26 C25 C27 C30 64.1(6) . . . . ?
C24 C25 C27 C30 -118.2(4) . . . . ?
C26 C25 C27 C28 -58.2(6) . . . . ?
C24 C25 C27 C28 119.5(4) . . . . ?
C37 C27 C28 C29 57.0(4) . . . . ?
C25 C27 C28 C29 -54.4(4) . . . . ?
C30 C27 C28 C29 -178.6(3) . . . . ?
C37 C27 C30 C31 -60.2(4) . . . . ?
C25 C27 C30 C31 53.1(4) . . . . ?
C28 C27 C30 C31 176.1(3) . . . . ?
C23 C24 C32 C33 2.7(8) . . . . ?
C25 C24 C32 C33 -176.4(4) . . . . ?
C23 C24 C32 C37 179.2(4) . . . . ?
C25 C24 C32 C37 0.1(5) . . . . ?
C37 C32 C33 C34 -1.0(6) . . . . ?
C24 C32 C33 C34 175.1(4) . . . . ?
C32 C33 C34 C35 0.6(6) . . . . ?
C33 C34 C35 C36 0.7(6) . . . . ?
C33 C34 C35 C38 -179.9(4) . . . . ?
C34 C35 C36 C37 -1.6(6) . . . . ?
C38 C35 C36 C37 179.0(4) . . . . ?
C35 C36 C37 C32 1.2(6) . . . . ?
C35 C36 C37 C27 -176.2(4) . . . . ?
C33 C32 C37 C36 0.2(6) . . . . ?
C24 C32 C37 C36 -176.7(4) . . . . ?
C33 C32 C37 C27 178.0(4) . . . . ?
C24 C32 C37 C27 1.1(5) . . . . ?
C25 C27 C37 C36 175.9(4) . . . . ?
C30 C27 C37 C36 -64.0(6) . . . . ?
C28 C27 C37 C36 58.7(6) . . . . ?
C25 C27 C37 C32 -1.7(4) . . . . ?
C30 C27 C37 C32 118.5(4) . . . . ?
C28 C27 C37 C32 -118.9(3) . . . . ?
C36 C35 C38 N1 18.5(6) . . . . ?
C34 C35 C38 N1 -160.9(4) . . . . ?
C36 C35 C38 S1 -161.7(3) . . . . ?
C34 C35 C38 S1 19.0(5) . . . . ?
N1 C39 C40 C41 177.5(4) . . . . ?
C44 C39 C40 C41 -0.3(6) . . . . ?
C39 C40 C41 C42 0.8(7) . . . . ?
C40 C41 C42 C43 -0.7(7) . . . . ?
C41 C42 C43 C44 0.0(7) . . . . ?
C42 C43 C44 C39 0.6(6) . . . . ?
C42 C43 C44 S1 -178.4(3) . . . . ?
N1 C39 C44 C43 -178.4(4) . . . . ?
C40 C39 C44 C43 -0.4(6) . . . . ?
N1 C39 C44 S1 0.7(5) . . . . ?
C40 C39 C44 S1 178.7(3) . . . . ?
C35 C38 N1 C39 177.8(4) . . . . ?
S1 C38 N1 C39 -2.1(4) . . . . ?
C40 C39 N1 C38 -177.0(4) . . . . ?
C44 C39 N1 C38 0.8(5) . . . . ?
C14 C13 P1 C1 57.9(3) . . . . ?
C18 C13 P1 C1 179.9(3) . . . . ?
C14 C13 P1 C7 170.5(3) . . . . ?
C18 C13 P1 C7 -67.5(3) . . . . ?
C14 C13 P1 Au1 -58.8(3) . . . . ?
C18 C13 P1 Au1 63.2(3) . . . . ?
C6 C1 P1 C13 58.2(3) . . . . ?
C2 C1 P1 C13 -174.8(3) . . . . ?
C6 C1 P1 C7 -55.6(4) . . . . ?
C2 C1 P1 C7 71.4(3) . . . . ?
C6 C1 P1 Au1 177.3(3) . . . . ?
C2 C1 P1 Au1 -55.6(3) . . . . ?
C12 C7 P1 C13 100.4(3) . . . . ?
C8 C7 P1 C13 -27.7(3) . . . . ?
C12 C7 P1 C1 -145.4(3) . . . . ?
C8 C7 P1 C1 86.6(3) . . . . ?
C12 C7 P1 Au1 -25.8(3) . . . . ?
C8 C7 P1 Au1 -153.9(2) . . . . ?
C43 C44 S1 C38 177.6(4) . . . . ?
C39 C44 S1 C38 -1.5(3) . . . . ?
N1 C38 S1 C44 2.2(3) . . . . ?
C35 C38 S1 C44 -177.7(3) . . . . ?
